data_4114751
loop_
_publ_author_name
'Andrew G. Myers'
'Michael Siu'
'Feng Ren'

_publ_section_title
;
 Enantioselective Synthesis of (-)-Terpestacin and (-)-Fusaproliferin:
 Clarification of Optical Rotational Measurements and Absolute
 Configurational Assignments Establishes a Homochiral Structural Series
;
_journal_name_full 'Journal of the American Chemical Society'
_journal_page_first 4230
_journal_page_last 4232
_journal_paper_doi 10.1021/ja020072l
_journal_volume 124
_journal_year 2002
_chemical_formula_sum 'C25 H38 O4'
_chemical_formula_weight 402.55
_chemical_name_common (-)-terpestacin
_chemical_name_systematic
;
 ?
;
_space_group_IT_number 5
_symmetry_cell_setting monoclinic
_symmetry_space_group_name_Hall 'C 2y'
_symmetry_space_group_name_H-M 'C 1 2 1'
_atom_sites_solution_hydrogens geom
_atom_sites_solution_primary direct
_atom_sites_solution_secondary difmap
_audit_creation_method SHELXL-97
_cell_angle_alpha 90.00
_cell_angle_beta 109.701(7)
_cell_angle_gamma 90.00
_cell_formula_units_Z 4
_cell_length_a 20.234(7)
_cell_length_b 6.105(2)
_cell_length_c 20.553(8)
_cell_measurement_temperature 213(2)
_cell_volume 2390.3(15)
_computing_cell_refinement 'SMART (BRUKER, V5.054, 1998)'
_computing_data_collection 'ASTRO (BRUKER, V5.007, 1997)'
_computing_data_reduction 'SAINT (BRUKER, V6.01, 1999)'
_computing_molecular_graphics 'SHELXTL (BRUKER, 1998, V5.1)'
_computing_publication_material 'XCIF (Sheldrick and BRUKER, 1997, V5.1)'
_computing_structure_refinement 'SHELXL-97 (Sheldrick, 1997)'
_computing_structure_solution 'SHELXS-97 (Sheldrick, 1990)'
_diffrn_ambient_temperature 213(2)
_diffrn_measured_fraction_theta_full 0.971
_diffrn_measured_fraction_theta_max 0.971
_diffrn_measurement_method '\w, 0.3 deg'
_diffrn_radiation_monochromator graphite
_diffrn_radiation_source 'fine-focus sealed tube'
_diffrn_radiation_type MoK\a
_diffrn_radiation_wavelength 0.71073
_diffrn_reflns_av_R_equivalents 0.0572
_diffrn_reflns_av_sigmaI/netI 0.0646
_diffrn_reflns_limit_h_max 27
_diffrn_reflns_limit_h_min -16
_diffrn_reflns_limit_k_max 7
_diffrn_reflns_limit_k_min -8
_diffrn_reflns_limit_l_max 27
_diffrn_reflns_limit_l_min -27
_diffrn_reflns_number 7942
_diffrn_reflns_theta_full 28.32
_diffrn_reflns_theta_max 28.32
_diffrn_reflns_theta_min 2.04
_diffrn_standards_decay_% <1
_diffrn_standards_interval_count 0
_diffrn_standards_number 0
_exptl_absorpt_coefficient_mu 0.074
_exptl_absorpt_correction_type none
_exptl_crystal_colour colorless
_exptl_crystal_density_diffrn 1.119
_exptl_crystal_description needle
_exptl_crystal_F_000 880
_exptl_crystal_size_max 0.30
_exptl_crystal_size_mid 0.10
_exptl_crystal_size_min 0.10
_refine_diff_density_max 0.263
_refine_diff_density_min -0.250
_refine_diff_density_rms 0.046
_refine_ls_abs_structure_details 'Flack H D (1983), Acta Cryst. A39, 876-881'
_refine_ls_abs_structure_Flack -1.6(13)
_refine_ls_extinction_method none
_refine_ls_goodness_of_fit_ref 1.014
_refine_ls_hydrogen_treatment mixed
_refine_ls_matrix_type full
_refine_ls_number_parameters 270
_refine_ls_number_reflns 5348
_refine_ls_number_restraints 1
_refine_ls_restrained_S_all 1.013
_refine_ls_R_factor_all 0.0772
_refine_ls_R_factor_gt 0.0612
_refine_ls_shift/su_max 0.005
_refine_ls_shift/su_mean 0.000
_refine_ls_structure_factor_coef Fsqd
_refine_ls_weighting_details 'calc w=1/[\s^2^(Fo^2^)+(0.1014P)^2^+0.0207P] where P=(Fo^2^+2Fc^2^)/3'
_refine_ls_weighting_scheme calc
_refine_ls_wR_factor_gt 0.1513
_refine_ls_wR_factor_ref 0.1611
_reflns_number_gt 4386
_reflns_number_total 5348
_reflns_threshold_expression >2sigma(I)
_cod_data_source_file ja020072l.cif
_cod_data_source_block agm17t
_cod_original_cell_volume 2390.3(16)
_cod_database_code 4114751

loop_
_symmetry_equiv_pos_as_xyz
'x, y, z'
'-x, y, -z'
'x+1/2, y+1/2, z'
'-x+1/2, y+1/2, -z'

loop_
_atom_site_label
_atom_site_type_symbol
_atom_site_fract_x
_atom_site_fract_y
_atom_site_fract_z
_atom_site_U_iso_or_equiv
_atom_site_adp_type
_atom_site_occupancy
_atom_site_symmetry_multiplicity
_atom_site_calc_flag
_atom_site_refinement_flags
O1 O 0.24037(8) 0.8609(3) 0.34504(8) 0.0385(4) Uani 1 1 d .
H1 H 0.2075 0.7720 0.3322 0.058 Uiso 1 1 calc R
O2 O 0.70617(8) 0.9148(3) 0.39832(9) 0.0417(5) Uani 1 1 d .
H2 H 0.7183 0.8603 0.4376 0.063 Uiso 1 1 calc R
O3 O 0.62523(10) 1.1034(4) 0.26883(9) 0.0538(6) Uani 1 1 d .
O4 O 0.68775(10) 0.8462(4) 0.51920(9) 0.0463(5) Uani 1 1 d .
H4 H 0.7085 0.8670 0.5611 0.069 Uiso 1 1 calc R
C1 C 0.52776(10) 0.8667(4) 0.26822(11) 0.0287(5) Uani 1 1 d .
C2 C 0.52713(12) 0.7068(5) 0.20901(12) 0.0349(5) Uani 1 1 d .
H2A H 0.5420 0.7860 0.1748 0.042 Uiso 1 1 calc R
H2B H 0.5610 0.5889 0.2281 0.042 Uiso 1 1 calc R
C3 C 0.45604(12) 0.6085(4) 0.17377(12) 0.0325(5) Uani 1 1 d .
H3 H 0.4372 0.5297 0.2028 0.039 Uiso 1 1 calc R
C4 C 0.41575(14) 0.6162(5) 0.10779(13) 0.0451(7) Uani 1 1 d .
C5 C 0.34511(15) 0.5035(5) 0.08400(15) 0.0489(7) Uani 1 1 d .
H5A H 0.3395 0.4227 0.1230 0.059 Uiso 1 1 calc R
H5B H 0.3441 0.3969 0.0480 0.059 Uiso 1 1 calc R
C6 C 0.28267(16) 0.6619(6) 0.05530(15) 0.0559(8) Uani 1 1 d .
H6A H 0.2841 0.7256 0.0120 0.067 Uiso 1 1 calc R
H6B H 0.2388 0.5789 0.0447 0.067 Uiso 1 1 calc R
C7 C 0.28243(14) 0.8423(5) 0.10404(13) 0.0470(7) Uani 1 1 d .
H7 H 0.3235 0.9275 0.1195 0.056 Uiso 1 1 calc R
C8 C 0.23196(15) 0.8984(6) 0.12844(13) 0.0492(7) Uani 1 1 d .
C9 C 0.24121(16) 1.0958(5) 0.17464(15) 0.0504(7) Uani 1 1 d .
H9A H 0.2115 1.2141 0.1480 0.061 Uiso 1 1 calc R
H9B H 0.2901 1.1448 0.1876 0.061 Uiso 1 1 calc R
C10 C 0.22366(13) 1.0614(5) 0.24064(14) 0.0423(6) Uani 1 1 d .
H10A H 0.2282 1.2020 0.2648 0.051 Uiso 1 1 calc R
H10B H 0.1745 1.0153 0.2278 0.051 Uiso 1 1 calc R
C11 C 0.26917(10) 0.8937(4) 0.29028(11) 0.0277(5) Uani 1 1 d .
H11 H 0.2669 0.7536 0.2653 0.033 Uiso 1 1 calc R
C12 C 0.34530(11) 0.9554(4) 0.32516(11) 0.0278(5) Uani 1 1 d .
C13 C 0.39552(10) 0.8108(4) 0.32789(11) 0.0267(5) Uani 1 1 d .
H13 H 0.3809 0.6809 0.3025 0.032 Uiso 1 1 calc R
C14 C 0.47309(10) 0.8317(4) 0.36705(11) 0.0290(5) Uani 1 1 d .
H14A H 0.4833 0.7609 0.4122 0.035 Uiso 1 1 calc R
H14B H 0.4845 0.9874 0.3754 0.035 Uiso 1 1 calc R
C15 C 0.52181(11) 0.7315(4) 0.33071(11) 0.0258(4) Uani 1 1 d .
H15 H 0.5052 0.5819 0.3147 0.031 Uiso 1 1 calc R
C16 C 0.59685(11) 0.7182(4) 0.38057(11) 0.0256(4) Uani 1 1 d .
C17 C 0.63829(11) 0.8619(4) 0.36346(11) 0.0304(5) Uani 1 1 d .
C18 C 0.60162(12) 0.9649(4) 0.29728(12) 0.0342(5) Uani 1 1 d .
C19 C 0.47500(13) 1.0504(4) 0.23954(13) 0.0357(5) Uani 1 1 d .
H19A H 0.4775 1.1540 0.2761 0.054 Uiso 1 1 calc R
H19B H 0.4280 0.9894 0.2216 0.054 Uiso 1 1 calc R
H19C H 0.4858 1.1248 0.2027 0.054 Uiso 1 1 calc R
C20 C 0.4359(2) 0.7374(12) 0.05321(17) 0.1061(19) Uani 1 1 d .
H20A H 0.4840 0.7879 0.0727 0.159 Uiso 1 1 calc R
H20B H 0.4050 0.8621 0.0371 0.159 Uiso 1 1 calc R
H20C H 0.4316 0.6399 0.0147 0.159 Uiso 1 1 calc R
C21 C 0.16212(18) 0.7804(8) 0.11020(18) 0.0740(12) Uani 1 1 d .
H21A H 0.1586 0.6729 0.0744 0.111 Uiso 1 1 calc R
H21B H 0.1242 0.8855 0.0936 0.111 Uiso 1 1 calc R
H21C H 0.1589 0.7072 0.1509 0.111 Uiso 1 1 calc R
C22 C 0.35951(14) 1.1746(5) 0.35971(18) 0.0524(8) Uani 1 1 d .
H22A H 0.4040 1.1704 0.3974 0.079 Uiso 1 1 calc R
H22B H 0.3222 1.2106 0.3777 0.079 Uiso 1 1 calc R
H22C H 0.3615 1.2849 0.3265 0.079 Uiso 1 1 calc R
C23 C 0.62324(11) 0.5648(4) 0.44169(12) 0.0312(5) Uani 1 1 d .
H23 H 0.6695 0.5106 0.4420 0.037 Uiso 1 1 calc R
C24 C 0.63632(13) 0.6803(5) 0.51046(12) 0.0366(6) Uani 1 1 d .
H24A H 0.5925 0.7456 0.5117 0.044 Uiso 1 1 calc R
H24B H 0.6525 0.5741 0.5483 0.044 Uiso 1 1 calc R
C25 C 0.57700(15) 0.3619(5) 0.43593(14) 0.0478(7) Uani 1 1 d .
H25A H 0.5335 0.4041 0.4426 0.072 Uiso 1 1 calc R
H25B H 0.6016 0.2563 0.4710 0.072 Uiso 1 1 calc R
H25C H 0.5667 0.2968 0.3905 0.072 Uiso 1 1 calc R

loop_
_atom_site_aniso_label
_atom_site_aniso_U_11
_atom_site_aniso_U_22
_atom_site_aniso_U_33
_atom_site_aniso_U_23
_atom_site_aniso_U_13
_atom_site_aniso_U_12
O1 0.0231(8) 0.0626(12) 0.0296(8) -0.0005(8) 0.0087(6) -0.0115(8)
O2 0.0212(8) 0.0661(13) 0.0337(9) 0.0027(9) 0.0036(7) -0.0139(8)
O3 0.0395(10) 0.0770(15) 0.0388(10) 0.0150(10) 0.0053(8) -0.0261(10)
O4 0.0437(10) 0.0628(12) 0.0269(8) -0.0016(9) 0.0046(7) -0.0189(9)
C1 0.0207(9) 0.0383(12) 0.0256(10) -0.0008(10) 0.0057(8) -0.0048(9)
C2 0.0271(11) 0.0499(15) 0.0275(11) -0.0028(11) 0.0092(9) -0.0006(11)
C3 0.0305(11) 0.0381(13) 0.0278(11) -0.0011(10) 0.0085(9) 0.0011(10)
C4 0.0391(14) 0.0646(18) 0.0295(13) -0.0062(12) 0.0088(10) -0.0011(13)
C5 0.0425(15) 0.0548(17) 0.0406(15) -0.0113(13) 0.0026(12) -0.0053(13)
C6 0.0420(16) 0.077(2) 0.0361(15) -0.0056(14) -0.0035(12) -0.0016(15)
C7 0.0388(14) 0.0586(18) 0.0359(13) 0.0031(13) 0.0027(11) 0.0009(13)
C8 0.0451(15) 0.0684(19) 0.0287(12) 0.0162(13) 0.0053(11) 0.0020(14)
C9 0.0486(16) 0.0589(19) 0.0450(15) 0.0222(14) 0.0174(13) 0.0115(15)
C10 0.0314(12) 0.0544(16) 0.0425(14) 0.0113(13) 0.0142(11) 0.0139(12)
C11 0.0189(9) 0.0381(12) 0.0262(10) 0.0018(9) 0.0078(8) -0.0011(9)
C12 0.0214(10) 0.0340(12) 0.0296(11) -0.0004(9) 0.0106(8) -0.0062(9)
C13 0.0192(9) 0.0319(11) 0.0287(11) -0.0018(9) 0.0075(8) -0.0049(8)
C14 0.0187(9) 0.0390(13) 0.0289(11) -0.0016(10) 0.0076(8) -0.0020(9)
C15 0.0202(9) 0.0289(11) 0.0277(10) -0.0015(9) 0.0075(8) -0.0022(8)
C16 0.0191(9) 0.0332(11) 0.0235(10) -0.0030(9) 0.0061(8) 0.0010(9)
C17 0.0194(10) 0.0412(13) 0.0305(11) -0.0015(10) 0.0082(8) -0.0001(10)
C18 0.0264(11) 0.0444(14) 0.0324(12) -0.0012(10) 0.0105(9) -0.0072(10)
C19 0.0345(12) 0.0362(13) 0.0342(12) 0.0066(11) 0.0086(10) 0.0007(10)
C20 0.088(3) 0.195(6) 0.0293(16) 0.012(2) 0.0125(17) -0.049(3)
C21 0.054(2) 0.120(4) 0.0457(17) -0.003(2) 0.0147(15) -0.015(2)
C22 0.0322(14) 0.0451(16) 0.083(2) -0.0239(15) 0.0228(14) -0.0061(12)
C23 0.0225(10) 0.0351(12) 0.0329(12) 0.0016(10) 0.0052(9) 0.0011(9)
C24 0.0288(12) 0.0502(15) 0.0277(11) 0.0009(11) 0.0053(9) -0.0050(10)
C25 0.0526(16) 0.0387(14) 0.0439(15) 0.0058(12) 0.0054(12) -0.0069(13)

loop_
_atom_type_symbol
_atom_type_description
_atom_type_scat_dispersion_real
_atom_type_scat_dispersion_imag
_atom_type_scat_source
C C 0.0033 0.0016 'International Tables Vol C Tables 4.2.6.8 and 6.1.1.4'
H H 0.0000 0.0000 'International Tables Vol C Tables 4.2.6.8 and 6.1.1.4'
O O 0.0106 0.0060 'International Tables Vol C Tables 4.2.6.8 and 6.1.1.4'

loop_
_geom_angle_atom_site_label_1
_geom_angle_atom_site_label_2
_geom_angle_atom_site_label_3
_geom_angle
C19 C1 C18 109.1(2)
C19 C1 C2 109.83(18)
C18 C1 C2 107.45(17)
C19 C1 C15 117.91(17)
C18 C1 C15 102.78(17)
C2 C1 C15 109.15(19)
C3 C2 C1 112.45(18)
C4 C3 C2 129.6(2)
C3 C4 C20 123.4(3)
C3 C4 C5 120.2(2)
C20 C4 C5 116.4(2)
C4 C5 C6 113.7(3)
C7 C6 C5 113.2(2)
C8 C7 C6 128.5(3)
C7 C8 C9 119.8(3)
C7 C8 C21 123.8(3)
C9 C8 C21 116.3(3)
C8 C9 C10 115.6(2)
C11 C10 C9 114.8(2)
O1 C11 C12 106.21(16)
O1 C11 C10 107.71(18)
C12 C11 C10 116.2(2)
C13 C12 C22 123.4(2)
C13 C12 C11 119.7(2)
C22 C12 C11 116.8(2)
C12 C13 C14 127.4(2)
C13 C14 C15 115.22(17)
C16 C15 C14 110.44(17)
C16 C15 C1 104.20(16)
C14 C15 C1 115.13(19)
C17 C16 C23 123.12(19)
C17 C16 C15 111.07(19)
C23 C16 C15 125.81(19)
C16 C17 O2 129.0(2)
C16 C17 C18 111.19(19)
O2 C17 C18 119.8(2)
O3 C18 C17 126.3(2)
O3 C18 C1 125.1(2)
C17 C18 C1 108.57(19)
C16 C23 C24 112.8(2)
C16 C23 C25 113.64(19)
C24 C23 C25 110.9(2)
O4 C24 C23 109.81(19)

loop_
_geom_bond_atom_site_label_1
_geom_bond_atom_site_label_2
_geom_bond_distance
O1 C11 1.445(2)
O2 C17 1.357(3)
O3 C18 1.214(3)
O4 C24 1.420(3)
C1 C19 1.523(3)
C1 C18 1.532(3)
C1 C2 1.557(3)
C1 C15 1.565(3)
C2 C3 1.500(3)
C3 C4 1.327(3)
C4 C20 1.510(5)
C4 C5 1.511(4)
C5 C6 1.542(4)
C6 C7 1.490(4)
C7 C8 1.326(4)
C8 C9 1.507(5)
C8 C21 1.516(5)
C9 C10 1.528(4)
C10 C11 1.518(3)
C11 C12 1.511(3)
C12 C13 1.333(3)
C12 C22 1.497(4)
C13 C14 1.509(3)
C14 C15 1.549(3)
C15 C16 1.521(3)
C16 C17 1.339(3)
C16 C23 1.513(3)
C17 C18 1.455(3)
C23 C24 1.521(3)
C23 C25 1.533(4)

loop_
_geom_torsion_atom_site_label_1
_geom_torsion_atom_site_label_2
_geom_torsion_atom_site_label_3
_geom_torsion_atom_site_label_4
_geom_torsion
C19 C1 C2 C3 -58.5(3)
C18 C1 C2 C3 -177.0(2)
C15 C1 C2 C3 72.2(2)
C1 C2 C3 C4 121.6(3)
C2 C3 C4 C20 -1.0(5)
C2 C3 C4 C5 -179.9(3)
C3 C4 C5 C6 116.5(3)
C20 C4 C5 C6 -62.5(4)
C4 C5 C6 C7 -53.9(3)
C5 C6 C7 C8 -124.6(3)
C6 C7 C8 C9 -176.7(3)
C6 C7 C8 C21 0.5(5)
C7 C8 C9 C10 -132.1(3)
C21 C8 C9 C10 50.5(4)
C8 C9 C10 C11 62.4(3)
C9 C10 C11 O1 -172.9(2)
C9 C10 C11 C12 68.2(3)
O1 C11 C12 C13 106.6(2)
C10 C11 C12 C13 -133.6(2)
O1 C11 C12 C22 -68.9(3)
C10 C11 C12 C22 50.8(3)
C22 C12 C13 C14 2.9(4)
C11 C12 C13 C14 -172.41(19)
C12 C13 C14 C15 -144.1(2)
C13 C14 C15 C16 -167.94(19)
C13 C14 C15 C1 74.4(2)
C19 C1 C15 C16 -134.0(2)
C18 C1 C15 C16 -14.0(2)
C2 C1 C15 C16 99.81(19)
C19 C1 C15 C14 -12.9(3)
C18 C1 C15 C14 107.1(2)
C2 C1 C15 C14 -139.08(18)
C14 C15 C16 C17 -110.0(2)
C1 C15 C16 C17 14.2(2)
C14 C15 C16 C23 70.3(3)
C1 C15 C16 C23 -165.5(2)
C23 C16 C17 O2 -7.2(4)
C15 C16 C17 O2 173.0(2)
C23 C16 C17 C18 171.7(2)
C15 C16 C17 C18 -8.0(3)
C16 C17 C18 O3 179.0(3)
O2 C17 C18 O3 -1.9(4)
C16 C17 C18 C1 -1.9(3)
O2 C17 C18 C1 177.2(2)
C19 C1 C18 O3 -44.7(3)
C2 C1 C18 O3 74.3(3)
C15 C1 C18 O3 -170.6(3)
C19 C1 C18 C17 136.2(2)
C2 C1 C18 C17 -104.8(2)
C15 C1 C18 C17 10.3(2)
C17 C16 C23 C24 75.0(3)
C15 C16 C23 C24 -105.2(2)
C17 C16 C23 C25 -157.6(2)
C15 C16 C23 C25 22.1(3)
C16 C23 C24 O4 -60.3(2)
C25 C23 C24 O4 170.9(2)
